data_4104517
loop_
_publ_author_name
'John A. Malona'
'Kevin Cariou'
'Alison J. Frontier'

_publ_section_title
;
 Nazarov Cyclization Initiated by Peracid Oxidation: The Total Synthesis
 of (\+-)-Rocaglamide
;
_journal_name_full 'Journal of the American Chemical Society'
_journal_page_first 7560
_journal_page_last 7561
_journal_paper_doi 10.1021/ja9029736
_journal_volume 131
_journal_year 2009
_chemical_formula_moiety 'C27 H21 F3 O9 S'
_chemical_formula_sum 'C27 H21 F3 O9 S'
_chemical_formula_weight 578.50
_chemical_name_common frojm09
_chemical_name_systematic
;
 ?
;
_space_group_IT_number 2
_symmetry_cell_setting triclinic
_symmetry_space_group_name_Hall '-P 1'
_symmetry_space_group_name_H-M 'P -1'
_atom_sites_solution_hydrogens geom
_atom_sites_solution_primary direct
_atom_sites_solution_secondary difmap
_audit_creation_method SHELXL-97
_cell_angle_alpha 85.558(3)
_cell_angle_beta 79.432(3)
_cell_angle_gamma 77.598(3)
_cell_formula_units_Z 2
_cell_length_a 9.0885(14)
_cell_length_b 9.8939(15)
_cell_length_c 14.454(2)
_cell_measurement_reflns_used 2737
_cell_measurement_temperature 100.0(1)
_cell_measurement_theta_max 31.79
_cell_measurement_theta_min 2.50
_cell_volume 1246.9(3)
_computing_cell_refinement 'SAINT (Bruker, 2007)'
_computing_data_collection 'APEX2 (Bruker, 2007)'
_computing_data_reduction 'SAINT (Bruker, 2007)'
_computing_molecular_graphics 'SHELXTL (Sheldrick, 2008)'
_computing_publication_material 'SHELXTL (Sheldrick, 2008)'
_computing_structure_refinement 'SHELXL-97 (Sheldrick, 2008)'
_computing_structure_solution 'SIR97 (Altomare et al., 1999)'
_diffrn_ambient_temperature 100.0(1)
_diffrn_measured_fraction_theta_full 0.984
_diffrn_measured_fraction_theta_max 0.984
_diffrn_measurement_device_type 'Bruker SMART APEX II CCD Platform'
_diffrn_measurement_method 'area detector, \w scans per \f'
_diffrn_radiation_monochromator graphite
_diffrn_radiation_source 'fine-focus sealed tube'
_diffrn_radiation_type MoK\a
_diffrn_radiation_wavelength 0.71073
_diffrn_reflns_av_R_equivalents 0.0779
_diffrn_reflns_av_sigmaI/netI 0.1231
_diffrn_reflns_limit_h_max 12
_diffrn_reflns_limit_h_min -12
_diffrn_reflns_limit_k_max 13
_diffrn_reflns_limit_k_min -13
_diffrn_reflns_limit_l_max 20
_diffrn_reflns_limit_l_min -20
_diffrn_reflns_number 14383
_diffrn_reflns_theta_full 29.57
_diffrn_reflns_theta_max 29.57
_diffrn_reflns_theta_min 1.43
_exptl_absorpt_coefficient_mu 0.209
_exptl_absorpt_correction_T_max 0.9896
_exptl_absorpt_correction_T_min 0.9516
_exptl_absorpt_correction_type multi-scan
_exptl_absorpt_process_details 'SADABS (Sheldrick, 2007)'
_exptl_crystal_colour 'pale yellow'
_exptl_crystal_density_diffrn 1.541
_exptl_crystal_density_method 'not measured'
_exptl_crystal_description needle
_exptl_crystal_F_000 596
_exptl_crystal_size_max 0.24
_exptl_crystal_size_mid 0.06
_exptl_crystal_size_min 0.05
_refine_diff_density_max 0.350
_refine_diff_density_min -0.387
_refine_diff_density_rms 0.080
_refine_ls_extinction_method none
_refine_ls_goodness_of_fit_ref 0.960
_refine_ls_hydrogen_treatment mixed
_refine_ls_matrix_type full
_refine_ls_number_parameters 368
_refine_ls_number_reflns 6890
_refine_ls_number_restraints 0
_refine_ls_restrained_S_all 0.960
_refine_ls_R_factor_all 0.1319
_refine_ls_R_factor_gt 0.0583
_refine_ls_shift/su_max 0.001
_refine_ls_shift/su_mean 0.000
_refine_ls_structure_factor_coef Fsqd
_refine_ls_weighting_details 'calc w=1/[\s^2^(Fo^2^)+(0.0592P)^2^+0.0000P] where P=(Fo^2^+2Fc^2^)/3'
_refine_ls_weighting_scheme calc
_refine_ls_wR_factor_gt 0.1123
_refine_ls_wR_factor_ref 0.1494
_reflns_number_gt 3660
_reflns_number_total 6890
_reflns_threshold_expression >2sigma(I)
_cod_data_source_file ja9029736_si_002.cif
_cod_data_source_block frojm09
_cod_database_code 4104517

loop_
_symmetry_equiv_pos_as_xyz
'x, y, z'
'-x, -y, -z'

loop_
_atom_site_label
_atom_site_type_symbol
_atom_site_fract_x
_atom_site_fract_y
_atom_site_fract_z
_atom_site_U_iso_or_equiv
_atom_site_adp_type
_atom_site_occupancy
_atom_site_symmetry_multiplicity
_atom_site_calc_flag
_atom_site_refinement_flags
S1 S -0.17398(9) 0.16453(8) 0.89989(5) 0.01984(18) Uani 1 1 d .
F1 F -0.2749(3) -0.0519(2) 0.96968(14) 0.0456(6) Uani 1 1 d .
F2 F -0.3735(2) 0.0452(2) 0.85121(16) 0.0430(6) Uani 1 1 d .
F3 F -0.1444(3) -0.0754(2) 0.83003(15) 0.0414(5) Uani 1 1 d .
O1 O 0.3249(2) 0.2510(2) 0.61105(13) 0.0166(4) Uani 1 1 d .
O2 O -0.1165(2) 0.0662(2) 0.62991(13) 0.0193(5) Uani 1 1 d .
O3 O 0.2034(2) 0.0017(2) 0.53902(14) 0.0177(5) Uani 1 1 d .
H3 H 0.156(4) -0.008(4) 0.500(3) 0.042(12) Uiso 1 1 d .
O4 O -0.0564(2) 0.2447(2) 0.44033(14) 0.0199(5) Uani 1 1 d .
O5 O 0.2428(2) 0.5886(2) 0.35639(14) 0.0224(5) Uani 1 1 d .
O6 O 0.6467(2) -0.3073(2) 0.78423(16) 0.0300(6) Uani 1 1 d .
O7 O -0.1564(2) 0.2270(2) 0.79569(13) 0.0186(5) Uani 1 1 d .
O8 O -0.0312(3) 0.1197(2) 0.92908(15) 0.0291(5) Uani 1 1 d .
O9 O -0.2964(2) 0.2571(2) 0.95134(14) 0.0264(5) Uani 1 1 d .
C1 C 0.2355(3) 0.1526(3) 0.65753(19) 0.0158(6) Uani 1 1 d .
C2 C 0.1157(3) 0.2238(3) 0.73652(19) 0.0158(6) Uani 1 1 d .
C3 C -0.0186(3) 0.1917(3) 0.73220(18) 0.0155(6) Uani 1 1 d .
C4 C -0.0165(3) 0.1195(3) 0.6470(2) 0.0172(6) Uani 1 1 d .
C5 C 0.1370(3) 0.1250(3) 0.58516(19) 0.0160(6) Uani 1 1 d .
C6 C 0.1377(3) 0.2538(3) 0.52363(19) 0.0164(6) Uani 1 1 d .
C7 C 0.0566(3) 0.3091(3) 0.4517(2) 0.0169(6) Uani 1 1 d .
C8 C 0.0949(3) 0.4216(3) 0.3977(2) 0.0183(6) Uani 1 1 d .
H8 H 0.0399 0.4601 0.3487 0.022 Uiso 1 1 calc R
C9 C 0.2145(3) 0.4791(3) 0.41497(19) 0.0178(6) Uani 1 1 d .
C10 C 0.2966(3) 0.4266(3) 0.4864(2) 0.0181(6) Uani 1 1 d .
H10 H 0.3780 0.4652 0.4985 0.022 Uiso 1 1 calc R
C11 C 0.2526(3) 0.3148(3) 0.53886(19) 0.0158(6) Uani 1 1 d .
C12 C -0.1274(4) 0.2846(3) 0.3591(2) 0.0247(7) Uani 1 1 d .
H12A H -0.2049 0.2295 0.3585 0.037 Uiso 1 1 calc R
H12B H -0.0499 0.2686 0.3021 0.037 Uiso 1 1 calc R
H12C H -0.1762 0.3831 0.3612 0.037 Uiso 1 1 calc R
C13 C 0.3696(4) 0.6464(3) 0.3669(2) 0.0263(7) Uani 1 1 d .
H13A H 0.3785 0.7234 0.3208 0.039 Uiso 1 1 calc R
H13B H 0.4636 0.5751 0.3566 0.039 Uiso 1 1 calc R
H13C H 0.3537 0.6804 0.4307 0.039 Uiso 1 1 calc R
C15 C 0.1510(3) 0.3136(3) 0.80155(19) 0.0176(6) Uani 1 1 d .
C16 C 0.2903(4) 0.2855(3) 0.8325(2) 0.0252(7) Uani 1 1 d .
H16 H 0.3642 0.2050 0.8126 0.030 Uiso 1 1 calc R
C17 C 0.3225(4) 0.3739(4) 0.8922(2) 0.0322(8) Uani 1 1 d .
H17 H 0.4170 0.3524 0.9148 0.039 Uiso 1 1 calc R
C18 C 0.2173(4) 0.4935(4) 0.9190(2) 0.0325(8) Uani 1 1 d .
H18 H 0.2400 0.5545 0.9595 0.039 Uiso 1 1 calc R
C19 C 0.0793(4) 0.5244(3) 0.8869(2) 0.0267(7) Uani 1 1 d .
H19 H 0.0081 0.6075 0.9043 0.032 Uiso 1 1 calc R
C20 C 0.0446(4) 0.4343(3) 0.8294(2) 0.0206(6) Uani 1 1 d .
H20 H -0.0515 0.4545 0.8088 0.025 Uiso 1 1 calc R
C21 C 0.3418(3) 0.0275(3) 0.69187(19) 0.0163(6) Uani 1 1 d .
C22 C 0.4920(3) -0.0087(3) 0.6461(2) 0.0213(7) Uani 1 1 d .
H22 H 0.5278 0.0446 0.5925 0.026 Uiso 1 1 calc R
C23 C 0.5895(4) -0.1222(3) 0.6786(2) 0.0238(7) Uani 1 1 d .
H23 H 0.6927 -0.1456 0.6475 0.029 Uiso 1 1 calc R
C24 C 0.5388(3) -0.2019(3) 0.7554(2) 0.0209(6) Uani 1 1 d .
C25 C 0.3887(3) -0.1694(3) 0.8002(2) 0.0226(7) Uani 1 1 d .
H25 H 0.3523 -0.2249 0.8524 0.027 Uiso 1 1 calc R
C26 C 0.2913(3) -0.0541(3) 0.7677(2) 0.0203(6) Uani 1 1 d .
H26 H 0.1879 -0.0312 0.7985 0.024 Uiso 1 1 calc R
C27 C 0.5930(5) -0.4019(4) 0.8537(3) 0.0585(14) Uani 1 1 d .
H27D H 0.6786 -0.4762 0.8657 0.088 Uiso 1 1 calc R
H27A H 0.5163 -0.4416 0.8316 0.088 Uiso 1 1 calc R
H27B H 0.5467 -0.3536 0.9119 0.088 Uiso 1 1 calc R
C28 C -0.2469(4) 0.0102(4) 0.8864(2) 0.0302(8) Uani 1 1 d .

loop_
_atom_site_aniso_label
_atom_site_aniso_U_11
_atom_site_aniso_U_22
_atom_site_aniso_U_33
_atom_site_aniso_U_23
_atom_site_aniso_U_13
_atom_site_aniso_U_12
S1 0.0234(4) 0.0229(4) 0.0138(3) 0.0021(3) -0.0036(3) -0.0066(3)
F1 0.0626(15) 0.0424(13) 0.0339(12) 0.0122(10) 0.0004(11) -0.0271(12)
F2 0.0389(13) 0.0443(13) 0.0547(14) -0.0054(11) -0.0160(11) -0.0198(11)
F3 0.0541(14) 0.0239(11) 0.0433(12) -0.0073(9) 0.0016(11) -0.0079(10)
O1 0.0186(11) 0.0189(11) 0.0142(9) 0.0031(8) -0.0048(8) -0.0073(9)
O2 0.0229(11) 0.0217(11) 0.0165(10) 0.0007(8) -0.0069(9) -0.0092(9)
O3 0.0222(12) 0.0165(11) 0.0161(10) -0.0014(8) -0.0074(9) -0.0040(9)
O4 0.0266(12) 0.0206(11) 0.0172(10) 0.0035(8) -0.0109(9) -0.0106(9)
O5 0.0233(12) 0.0234(12) 0.0229(11) 0.0081(9) -0.0073(9) -0.0104(9)
O6 0.0232(12) 0.0278(13) 0.0313(12) 0.0110(10) -0.0004(10) 0.0038(10)
O7 0.0185(11) 0.0234(11) 0.0122(9) 0.0033(8) -0.0022(8) -0.0023(9)
O8 0.0265(12) 0.0383(14) 0.0230(11) 0.0107(10) -0.0089(10) -0.0081(11)
O9 0.0320(13) 0.0278(13) 0.0166(10) -0.0041(9) 0.0032(9) -0.0050(10)
C1 0.0186(15) 0.0166(15) 0.0134(13) 0.0022(11) -0.0028(11) -0.0071(12)
C2 0.0212(15) 0.0153(14) 0.0115(13) 0.0036(11) -0.0066(11) -0.0030(12)
C3 0.0195(15) 0.0164(14) 0.0105(12) 0.0029(11) -0.0029(11) -0.0044(12)
C4 0.0220(16) 0.0139(14) 0.0164(14) 0.0051(11) -0.0064(12) -0.0050(12)
C5 0.0197(15) 0.0170(15) 0.0123(13) 0.0005(11) -0.0050(11) -0.0045(12)
C6 0.0188(15) 0.0165(15) 0.0134(13) -0.0004(11) -0.0019(11) -0.0035(12)
C7 0.0194(15) 0.0151(14) 0.0162(14) -0.0013(11) -0.0034(12) -0.0029(12)
C8 0.0203(15) 0.0188(15) 0.0156(13) 0.0010(12) -0.0053(12) -0.0022(12)
C9 0.0181(15) 0.0188(15) 0.0154(13) 0.0032(12) -0.0018(12) -0.0033(12)
C10 0.0172(15) 0.0181(15) 0.0206(15) 0.0006(12) -0.0038(12) -0.0073(12)
C11 0.0182(15) 0.0162(15) 0.0111(12) 0.0003(11) -0.0017(11) -0.0003(12)
C12 0.0313(18) 0.0242(17) 0.0238(16) 0.0036(13) -0.0149(14) -0.0101(14)
C13 0.0224(17) 0.0260(17) 0.0306(17) 0.0123(14) -0.0051(14) -0.0092(14)
C15 0.0236(16) 0.0177(15) 0.0124(13) 0.0001(11) -0.0020(12) -0.0076(13)
C16 0.0255(18) 0.0281(18) 0.0238(16) -0.0064(14) -0.0063(14) -0.0054(14)
C17 0.0265(18) 0.042(2) 0.0331(18) -0.0101(16) -0.0126(15) -0.0093(17)
C18 0.040(2) 0.034(2) 0.0275(18) -0.0090(15) -0.0050(16) -0.0155(17)
C19 0.038(2) 0.0195(16) 0.0211(15) -0.0043(13) 0.0005(14) -0.0071(15)
C20 0.0268(17) 0.0201(16) 0.0142(13) 0.0030(12) -0.0011(12) -0.0068(13)
C21 0.0205(15) 0.0141(14) 0.0148(13) 0.0009(11) -0.0049(12) -0.0038(12)
C22 0.0257(17) 0.0197(16) 0.0171(14) 0.0041(12) -0.0012(12) -0.0053(13)
C23 0.0197(16) 0.0239(17) 0.0228(15) -0.0002(13) 0.0030(13) 0.0004(13)
C24 0.0221(16) 0.0195(16) 0.0202(14) 0.0035(12) -0.0072(12) -0.0009(13)
C25 0.0239(17) 0.0217(16) 0.0193(15) 0.0086(12) -0.0013(13) -0.0041(13)
C26 0.0162(15) 0.0226(16) 0.0210(15) 0.0044(12) -0.0017(12) -0.0049(13)
C27 0.038(2) 0.052(3) 0.060(3) 0.038(2) 0.008(2) 0.017(2)
C28 0.036(2) 0.0262(19) 0.0292(18) 0.0019(15) -0.0033(16) -0.0112(16)

loop_
_atom_type_symbol
_atom_type_description
_atom_type_scat_dispersion_real
_atom_type_scat_dispersion_imag
_atom_type_scat_source
C C 0.0033 0.0016 'International Tables Vol C Tables 4.2.6.8 and 6.1.1.4'
H H 0.0000 0.0000 'International Tables Vol C Tables 4.2.6.8 and 6.1.1.4'
O O 0.0106 0.0060 'International Tables Vol C Tables 4.2.6.8 and 6.1.1.4'
F F 0.0171 0.0103 'International Tables Vol C Tables 4.2.6.8 and 6.1.1.4'
S S 0.1246 0.1234 'International Tables Vol C Tables 4.2.6.8 and 6.1.1.4'

loop_
_geom_angle_atom_site_label_1
_geom_angle_atom_site_label_2
_geom_angle_atom_site_label_3
_geom_angle
O8 S1 O9 122.88(14)
O8 S1 O7 111.65(12)
O9 S1 O7 105.38(12)
O8 S1 C28 107.38(16)
O9 S1 C28 106.30(15)
O7 S1 C28 101.00(13)
C11 O1 C1 106.6(2)
C5 O3 H3 110(3)
C7 O4 C12 117.6(2)
C9 O5 C13 117.2(2)
C24 O6 C27 116.4(3)
C3 O7 S1 121.14(17)
O1 C1 C21 109.0(2)
O1 C1 C2 108.9(2)
C21 C1 C2 113.0(2)
O1 C1 C5 106.2(2)
C21 C1 C5 116.1(2)
C2 C1 C5 103.1(2)
C3 C2 C15 128.9(3)
C3 C2 C1 108.5(2)
C15 C2 C1 122.6(3)
C2 C3 O7 127.3(3)
C2 C3 C4 113.3(3)
O7 C3 C4 119.3(2)
O2 C4 C3 126.9(3)
O2 C4 C5 127.5(3)
C3 C4 C5 105.6(2)
O3 C5 C6 114.7(2)
O3 C5 C4 112.7(2)
C6 C5 C4 114.2(2)
O3 C5 C1 111.2(2)
C6 C5 C1 99.6(2)
C4 C5 C1 102.8(2)
C11 C6 C7 118.4(3)
C11 C6 C5 109.2(2)
C7 C6 C5 131.9(3)
O4 C7 C8 124.8(3)
O4 C7 C6 115.7(3)
C8 C7 C6 119.4(3)
C7 C8 C9 120.0(3)
C7 C8 H8 120.0
C9 C8 H8 120.0
O5 C9 C10 123.6(3)
O5 C9 C8 114.7(2)
C10 C9 C8 121.7(3)
C11 C10 C9 115.9(3)
C11 C10 H10 122.1
C9 C10 H10 122.1
C6 C11 O1 113.2(2)
C6 C11 C10 124.5(3)
O1 C11 C10 122.3(3)
O4 C12 H12A 109.5
O4 C12 H12B 109.5
H12A C12 H12B 109.5
O4 C12 H12C 109.5
H12A C12 H12C 109.5
H12B C12 H12C 109.5
O5 C13 H13A 109.5
O5 C13 H13B 109.5
H13A C13 H13B 109.5
O5 C13 H13C 109.5
H13A C13 H13C 109.5
H13B C13 H13C 109.5
C16 C15 C20 119.2(3)
C16 C15 C2 121.5(3)
C20 C15 C2 119.2(3)
C17 C16 C15 120.4(3)
C17 C16 H16 119.8
C15 C16 H16 119.8
C16 C17 C18 120.1(3)
C16 C17 H17 120.0
C18 C17 H17 120.0
C19 C18 C17 120.1(3)
C19 C18 H18 120.0
C17 C18 H18 120.0
C18 C19 C20 120.1(3)
C18 C19 H19 119.9
C20 C19 H19 119.9
C19 C20 C15 120.1(3)
C19 C20 H20 120.0
C15 C20 H20 120.0
C26 C21 C22 118.8(3)
C26 C21 C1 121.0(3)
C22 C21 C1 120.2(2)
C23 C22 C21 120.0(3)
C23 C22 H22 120.0
C21 C22 H22 120.0
C24 C23 C22 120.7(3)
C24 C23 H23 119.6
C22 C23 H23 119.6
O6 C24 C25 124.3(3)
O6 C24 C23 115.8(3)
C25 C24 C23 119.9(3)
C24 C25 C26 119.1(3)
C24 C25 H25 120.5
C26 C25 H25 120.5
C21 C26 C25 121.4(3)
C21 C26 H26 119.3
C25 C26 H26 119.3
O6 C27 H27D 109.5
O6 C27 H27A 109.5
H27D C27 H27A 109.5
O6 C27 H27B 109.5
H27D C27 H27B 109.5
H27A C27 H27B 109.5
F2 C28 F1 109.3(3)
F2 C28 F3 109.5(3)
F1 C28 F3 109.2(3)
F2 C28 S1 110.0(2)
F1 C28 S1 108.8(2)
F3 C28 S1 110.0(2)

loop_
_geom_bond_atom_site_label_1
_geom_bond_atom_site_label_2
_geom_bond_distance
S1 O8 1.408(2)
S1 O9 1.412(2)
S1 O7 1.577(2)
S1 C28 1.826(3)
F1 C28 1.317(4)
F2 C28 1.311(4)
F3 C28 1.319(4)
O1 C11 1.375(3)
O1 C1 1.448(3)
O2 C4 1.213(3)
O3 C5 1.401(3)
O3 H3 0.79(4)
O4 C7 1.359(3)
O4 C12 1.431(3)
O5 C9 1.362(3)
O5 C13 1.427(4)
O6 C24 1.366(4)
O6 C27 1.412(4)
O7 C3 1.404(3)
C1 C21 1.510(4)
C1 C2 1.525(4)
C1 C5 1.569(4)
C2 C3 1.339(4)
C2 C15 1.462(4)
C3 C4 1.466(4)
C4 C5 1.522(4)
C5 C6 1.497(4)
C6 C11 1.371(4)
C6 C7 1.394(4)
C7 C8 1.380(4)
C8 C9 1.398(4)
C8 H8 0.9500
C9 C10 1.387(4)
C10 C11 1.380(4)
C10 H10 0.9500
C12 H12A 0.9800
C12 H12B 0.9800
C12 H12C 0.9800
C13 H13A 0.9800
C13 H13B 0.9800
C13 H13C 0.9800
C15 C16 1.385(4)
C15 C20 1.400(4)
C16 C17 1.383(4)
C16 H16 0.9500
C17 C18 1.384(5)
C17 H17 0.9500
C18 C19 1.382(5)
C18 H18 0.9500
C19 C20 1.384(4)
C19 H19 0.9500
C20 H20 0.9500
C21 C26 1.379(4)
C21 C22 1.387(4)
C22 C23 1.382(4)
C22 H22 0.9500
C23 C24 1.379(4)
C23 H23 0.9500
C24 C25 1.379(4)
C25 C26 1.393(4)
C25 H25 0.9500
C26 H26 0.9500
C27 H27D 0.9800
C27 H27A 0.9800
C27 H27B 0.9800

loop_
_geom_hbond_atom_site_label_D
_geom_hbond_atom_site_label_H
_geom_hbond_atom_site_label_A
_geom_hbond_distance_DH
_geom_hbond_distance_HA
_geom_hbond_distance_DA
_geom_hbond_angle_DHA
_geom_hbond_site_symmetry_A
O3 H3 O2 0.79(4) 2.13(4) 2.868(3) 157(4) 2_556

loop_
_geom_torsion_atom_site_label_1
_geom_torsion_atom_site_label_2
_geom_torsion_atom_site_label_3
_geom_torsion_atom_site_label_4
_geom_torsion
O8 S1 O7 C3 22.7(2)
O9 S1 O7 C3 158.4(2)
C28 S1 O7 C3 -91.2(2)
C11 O1 C1 C21 145.8(2)
C11 O1 C1 C2 -90.4(2)
C11 O1 C1 C5 20.0(3)
O1 C1 C2 C3 134.4(2)
C21 C1 C2 C3 -104.3(3)
C5 C1 C2 C3 21.9(3)
O1 C1 C2 C15 -44.2(3)
C21 C1 C2 C15 77.1(3)
C5 C1 C2 C15 -156.7(2)
C15 C2 C3 O7 -6.6(5)
C1 C2 C3 O7 175.0(2)
C15 C2 C3 C4 169.2(3)
C1 C2 C3 C4 -9.2(3)
S1 O7 C3 C2 -67.1(4)
S1 O7 C3 C4 117.3(2)
C2 C3 C4 O2 171.8(3)
O7 C3 C4 O2 -12.1(4)
C2 C3 C4 C5 -8.0(3)
O7 C3 C4 C5 168.2(2)
O2 C4 C5 O3 -39.2(4)
C3 C4 C5 O3 140.6(2)
O2 C4 C5 C6 94.1(4)
C3 C4 C5 C6 -86.2(3)
O2 C4 C5 C1 -159.1(3)
C3 C4 C5 C1 20.7(3)
O1 C1 C5 O3 99.3(2)
C21 C1 C5 O3 -22.0(3)
C2 C1 C5 O3 -146.2(2)
O1 C1 C5 C6 -22.1(3)
C21 C1 C5 C6 -143.4(2)
C2 C1 C5 C6 92.4(2)
O1 C1 C5 C4 -139.8(2)
C21 C1 C5 C4 98.9(3)
C2 C1 C5 C4 -25.3(3)
O3 C5 C6 C11 -101.9(3)
C4 C5 C6 C11 125.7(3)
C1 C5 C6 C11 16.9(3)
O3 C5 C6 C7 70.7(4)
C4 C5 C6 C7 -61.6(4)
C1 C5 C6 C7 -170.4(3)
C12 O4 C7 C8 8.5(4)
C12 O4 C7 C6 -171.0(3)
C11 C6 C7 O4 -179.7(2)
C5 C6 C7 O4 8.2(5)
C11 C6 C7 C8 0.7(4)
C5 C6 C7 C8 -171.4(3)
O4 C7 C8 C9 -179.3(3)
C6 C7 C8 C9 0.2(4)
C13 O5 C9 C10 3.5(4)
C13 O5 C9 C8 -176.3(3)
C7 C8 C9 O5 179.3(3)
C7 C8 C9 C10 -0.6(4)
O5 C9 C10 C11 -179.8(3)
C8 C9 C10 C11 0.0(4)
C7 C6 C11 O1 -179.7(2)
C5 C6 C11 O1 -5.9(3)
C7 C6 C11 C10 -1.4(4)
C5 C6 C11 C10 172.4(3)
C1 O1 C11 C6 -9.5(3)
C1 O1 C11 C10 172.2(3)
C9 C10 C11 C6 1.0(4)
C9 C10 C11 O1 179.1(3)
C3 C2 C15 C16 145.6(3)
C1 C2 C15 C16 -36.2(4)
C3 C2 C15 C20 -37.7(4)
C1 C2 C15 C20 140.5(3)
C20 C15 C16 C17 1.6(5)
C2 C15 C16 C17 178.4(3)
C15 C16 C17 C18 -2.0(5)
C16 C17 C18 C19 0.6(5)
C17 C18 C19 C20 1.3(5)
C18 C19 C20 C15 -1.7(4)
C16 C15 C20 C19 0.2(4)
C2 C15 C20 C19 -176.6(3)
O1 C1 C21 C26 153.8(3)
C2 C1 C21 C26 32.5(4)
C5 C1 C21 C26 -86.4(3)
O1 C1 C21 C22 -27.4(4)
C2 C1 C21 C22 -148.6(3)
C5 C1 C21 C22 92.5(3)
C26 C21 C22 C23 -2.0(4)
C1 C21 C22 C23 179.1(3)
C21 C22 C23 C24 1.0(5)
C27 O6 C24 C25 11.5(5)
C27 O6 C24 C23 -171.1(3)
C22 C23 C24 O6 -176.9(3)
C22 C23 C24 C25 0.7(5)
O6 C24 C25 C26 176.0(3)
C23 C24 C25 C26 -1.3(5)
C22 C21 C26 C25 1.4(4)
C1 C21 C26 C25 -179.7(3)
C24 C25 C26 C21 0.2(5)
O8 S1 C28 F2 -174.4(2)
O9 S1 C28 F2 52.4(3)
O7 S1 C28 F2 -57.4(2)
O8 S1 C28 F1 65.8(3)
O9 S1 C28 F1 -67.4(3)
O7 S1 C28 F1 -177.1(2)
O8 S1 C28 F3 -53.7(3)
O9 S1 C28 F3 173.1(2)
O7 S1 C28 F3 63.3(2)
